data_2105890
loop_
_publ_author_name
'Allan, David R.'
'Bailey, Daniel'
'Bird, Nigel'
'Blake, Alexander J.'
'Champness, Neil R.'
'Huang, Deguang'
'Keane, Conal P.'
'McMaster, Jonathan'
'Prior, Timothy J.'
'Tidey, Jeremiah P.'
'Schr\"oder, Martin'

_publ_section_title
;
 High-pressure studies of palladium and platinum thioether macrocyclic
 dihalide complexes
;
_journal_coeditor_code XK5015
_journal_issue 3
_journal_name_full 'Acta Crystallographica Section B'
_journal_page_first 469
_journal_page_last 486
_journal_paper_doi 10.1107/S2052520614008786
_journal_volume 70
_journal_year 2014
_chemical_formula_moiety 'C6 H12 Cl2 Pt S3'
_chemical_formula_sum 'C6 H12 Cl2 Pt S3'
_chemical_formula_weight 446.33
_chemical_name_systematic
;
 ?
;
_space_group_IT_number 19
_symmetry_cell_setting orthorhombic
_symmetry_space_group_name_Hall 'P 2ac 2ab'
_symmetry_space_group_name_H-M 'P 21 21 21'
_atom_sites_solution_hydrogens geom
_atom_sites_solution_primary isomor
_audit_creation_method SHELXL97
_cell_angle_alpha 90.00
_cell_angle_beta 90.00
_cell_angle_gamma 90.00
_cell_formula_units_Z 4
_cell_length_a 7.1263(5)
_cell_length_b 11.5122(10)
_cell_length_c 11.709(4)
_cell_measurement_pressure 3780000
_cell_measurement_reflns_used 1985
_cell_measurement_temperature 296(2)
_cell_measurement_theta_max 26.85
_cell_measurement_theta_min 3.753
_cell_volume 960.6(3)
_computing_cell_refinement 'Bruker SAINT (Bruker, 2004)'
_computing_data_collection 'Bruker APEX2 (Bruker, 2004)'
_computing_data_reduction 'Bruker SAINT'
_computing_structure_refinement 'SHELXL97 (Sheldrick, 2008)'
_diffrn_ambient_temperature 296(2)
_diffrn_measured_fraction_theta_full 0.428
_diffrn_measured_fraction_theta_max 0.428
_diffrn_measurement_device_type 'Bruker APEXII CCD area detector'
_diffrn_radiation_monochromator silicon
_diffrn_radiation_source 'Daresbury SRS Station 16.2 SMX'
_diffrn_radiation_type synchrotron
_diffrn_radiation_wavelength 0.8004
_diffrn_reflns_av_R_equivalents 0.066
_diffrn_reflns_av_sigmaI/netI 0.053
_diffrn_reflns_limit_h_max 8
_diffrn_reflns_limit_h_min -8
_diffrn_reflns_limit_k_max 12
_diffrn_reflns_limit_k_min -12
_diffrn_reflns_limit_l_max 6
_diffrn_reflns_limit_l_min -6
_diffrn_reflns_number 617
_diffrn_reflns_theta_full 23.87
_diffrn_reflns_theta_max 23.87
_diffrn_reflns_theta_min 3.36
_exptl_absorpt_coefficient_mu 15.752
_exptl_absorpt_correction_T_max 1.000
_exptl_absorpt_correction_T_min 0.6141
_exptl_absorpt_correction_type multi-scan
_exptl_absorpt_process_details '(SADABS; Bruker, 2004)'
_exptl_crystal_colour Yellow
_exptl_crystal_density_diffrn 3.086
_exptl_crystal_density_method 'not measured'
_exptl_crystal_description tablet
_exptl_crystal_F_000 832
_exptl_crystal_size_max 0.1
_exptl_crystal_size_mid 0.1
_exptl_crystal_size_min 0.05
_refine_diff_density_max 1.54
_refine_diff_density_min -1.70
_refine_ls_abs_structure_details 'Flack H D (1983), Acta Cryst. A39, 876-881'
_refine_ls_abs_structure_Flack 0.05(5)
_refine_ls_extinction_coef 0.0073(16)
_refine_ls_extinction_expression Fc^*^=kFc[1+0.001xFc^2^\l^3^/sin(2\q)]^-1/4^
_refine_ls_extinction_method SHELXL
_refine_ls_goodness_of_fit_ref 1.16
_refine_ls_hydrogen_treatment constr
_refine_ls_matrix_type full
_refine_ls_number_parameters 111
_refine_ls_number_reflns 617
_refine_ls_number_restraints 117
_refine_ls_restrained_S_all 1.08
_refine_ls_R_factor_all 0.0511
_refine_ls_R_factor_gt 0.0455
_refine_ls_shift/su_max 0.003
_refine_ls_shift/su_mean 0.000
_refine_ls_structure_factor_coef Fsqd
_refine_ls_weighting_details 'calc w=1/[\s^2^(Fo^2^)+(0.061P)^2^+66.83P] where P=(Fo^2^+2Fc^2^)/3'
_refine_ls_weighting_scheme calc
_refine_ls_wR_factor_gt 0.115
_refine_ls_wR_factor_ref 0.137
_reflns_number_gt 586
_reflns_number_total 617
_reflns_threshold_expression >2sigma(I)
_cod_data_source_file xk5015sup1.cif
_cod_data_source_block cmpd_2_37.8_kbar
_cod_depositor_comments
;
The following automatic conversions were performed:

'_exptl_absorpt_correction_type' value 'Multi-scan' changed to
'multi-scan' according to
/usr/data/users/saulius/crontab/automatic-downloads/current/IUCr/lib/dictionaries/cif_core.dic
dictionary named 'cif_core.dic' version 2.4.2 from 2011-04-26.

Automatic conversion script
Id: cif_fix_values 2281 2013-09-26 08:29:07Z andrius 
;
_cod_database_code 2105890
_cod_database_fobs_code 2105890

loop_
_symmetry_equiv_pos_as_xyz
'x, y, z'
'-x+1/2, -y, z+1/2'
'-x, y+1/2, -z+1/2'
'x+1/2, -y+1/2, -z'

loop_
_atom_site_type_symbol
_atom_site_label
_atom_site_fract_x
_atom_site_fract_y
_atom_site_fract_z
_atom_site_U_iso_or_equiv
_atom_site_adp_type
_atom_site_calc_flag
_atom_site_refinement_flags
_atom_site_occupancy
_atom_site_symmetry_multiplicity
Pt Pt1 0.92910(14) 0.12539(10) 0.6208(2) 0.0164(12) Uani d U 1 1
Cl Cl1 0.7729(12) 0.2372(7) 0.7577(18) 0.023(3) Uani d U 1 1
Cl Cl2 1.1705(10) 0.0703(7) 0.7423(17) 0.020(3) Uani d U 1 1
S S1 0.7020(9) -0.1055(6) 0.6012(14) 0.0182(18) Uani d DU 1 1
C C2 0.556(3) -0.0423(12) 0.490(2) 0.0174(19) Uani d DU 1 1
H H2A 0.6189 -0.0533 0.4167 0.021 Uiso calc R 1 1
H H2B 0.4388 -0.0847 0.4866 0.021 Uiso calc R 1 1
C C3 0.5124(19) 0.0867(11) 0.504(3) 0.0170(18) Uani d DU 1 1
H H3A 0.4488 0.0972 0.5760 0.020 Uiso calc R 1 1
H H3B 0.4251 0.1089 0.4439 0.020 Uiso calc R 1 1
S S4 0.7114(9) 0.1862(7) 0.4988(14) 0.0163(17) Uani d DU 1 1
C C5 0.805(3) 0.1588(17) 0.3559(15) 0.0167(17) Uani d DU 1 1
H H5A 0.7013 0.1490 0.3029 0.020 Uiso calc R 1 1
H H5B 0.8772 0.2256 0.3313 0.020 Uiso calc R 1 1
C C6 0.929(3) 0.0507(18) 0.3523(16) 0.0165(17) Uani d DU 1 1
H H6A 1.0064 0.0537 0.2842 0.020 Uiso calc R 1 1
H H6B 0.8498 -0.0175 0.3467 0.020 Uiso calc R 1 1
S S7 1.0804(10) 0.0356(6) 0.4760(13) 0.0160(17) Uani d DU 1 1
C C8 1.0734(19) -0.1183(12) 0.510(3) 0.0168(18) Uani d DU 1 1
H H8A 1.1426 -0.1587 0.4504 0.020 Uiso calc R 1 1
H H8B 1.1422 -0.1293 0.5803 0.020 Uiso calc R 1 1
C C9 0.887(2) -0.1789(14) 0.523(3) 0.0174(18) Uani d DU 1 1
H H9A 0.9099 -0.2530 0.5597 0.021 Uiso calc R 1 1
H H9B 0.8399 -0.1956 0.4467 0.021 Uiso calc R 1 1

loop_
_atom_site_aniso_label
_atom_site_aniso_U_11
_atom_site_aniso_U_22
_atom_site_aniso_U_33
_atom_site_aniso_U_12
_atom_site_aniso_U_13
_atom_site_aniso_U_23
Pt1 0.0081(7) 0.0090(8) 0.032(3) 0.0000(4) -0.0023(7) -0.0019(11)
Cl1 0.033(4) 0.016(4) 0.020(7) 0.012(3) 0.001(5) 0.003(5)
Cl2 0.012(3) 0.025(4) 0.023(7) 0.003(3) 0.003(3) 0.008(6)
S1 0.009(2) 0.015(2) 0.031(5) 0.0018(18) 0.004(3) -0.001(3)
C2 0.008(2) 0.014(2) 0.031(5) 0.002(2) 0.003(3) -0.003(3)
C3 0.007(2) 0.013(2) 0.030(5) 0.003(2) 0.002(3) -0.003(3)
S4 0.006(2) 0.013(2) 0.030(5) 0.0034(19) 0.002(2) -0.003(3)
C5 0.007(2) 0.013(2) 0.030(4) 0.003(2) 0.002(3) -0.003(3)
C6 0.006(2) 0.013(2) 0.030(4) 0.002(2) 0.003(3) -0.002(3)
S7 0.006(2) 0.013(2) 0.030(5) 0.0015(19) 0.003(3) -0.001(3)
C8 0.007(2) 0.013(2) 0.030(5) 0.002(2) 0.004(3) -0.002(3)
C9 0.008(2) 0.014(2) 0.031(5) 0.002(2) 0.004(3) -0.002(3)

loop_
_atom_type_symbol
_atom_type_description
_atom_type_scat_dispersion_real
_atom_type_scat_dispersion_imag
_atom_type_scat_source
C C 0.0033 0.0016 'International Tables Vol C Tables 4.2.6.8 and 6.1.1.4'
H H 0.0000 0.0000 'International Tables Vol C Tables 4.2.6.8 and 6.1.1.4'
S S 0.1246 0.1234 'International Tables Vol C Tables 4.2.6.8 and 6.1.1.4'
Cl Cl 0.1484 0.1585 'International Tables Vol C Tables 4.2.6.8 and 6.1.1.4'
Pt Pt -1.7033 8.3905 'International Tables Vol C Tables 4.2.6.8 and 6.1.1.4'

loop_
_geom_angle_atom_site_label_1
_geom_angle_atom_site_label_2
_geom_angle_atom_site_label_3
_geom_angle_site_symmetry_3
_geom_angle
Cl2 Pt1 S7 . 88.9(5)
Cl2 Pt1 S4 . 176.2(4)
S7 Pt1 S4 . 89.7(5)
Cl2 Pt1 Cl1 . 94.8(5)
S7 Pt1 Cl1 . 173.5(5)
S4 Pt1 Cl1 . 86.3(5)
Cl2 Pt1 S1 . 101.3(3)
S7 Pt1 S1 . 78.6(3)
S4 Pt1 S1 . 81.9(3)
Cl1 Pt1 S1 . 105.8(3)
Cl2 Pt1 S4 4_556 89.3(3)
S7 Pt1 S4 4_556 71.9(3)
S4 Pt1 S4 4_556 86.88(11)
Cl1 Pt1 S4 4_556 102.8(3)
S1 Pt1 S4 4_556 148.4(4)
C9 S1 C2 . 103.7(10)
C9 S1 Pt1 . 93.3(5)
C2 S1 Pt1 . 90.5(6)
C9 S1 C5 . 82.3(8)
C2 S1 C5 . 47.7(7)
Pt1 S1 C5 . 49.5(4)
C3 C2 S1 . 115.4(13)
C3 C2 H2A . 108.4
S1 C2 H2A . 108.4
C3 C2 H2B . 108.4
S1 C2 H2B . 108.4
H2A C2 H2B . 107.5
C2 C3 S4 . 116.6(11)
C2 C3 H3A . 108.1
S4 C3 H3A . 108.1
C2 C3 H3B . 108.1
S4 C3 H3B . 108.1
H3A C3 H3B . 107.3
C5 S4 C3 . 101.7(10)
C5 S4 Pt1 . 106.3(6)
C3 S4 Pt1 . 109.0(9)
C6 C5 S4 . 112.1(10)
C6 C5 S1 . 62.3(11)
S4 C5 S1 . 56.1(5)
C6 C5 H5A . 109.2
S4 C5 H5A . 109.2
S1 C5 H5A . 102.6
C6 C5 H5B . 109.2
S4 C5 H5B . 109.2
S1 C5 H5B . 149.3
H5A C5 H5B . 107.9
C5 C6 S7 . 113.6(10)
C5 C6 H6A . 108.8
S7 C6 H6A . 108.8
C5 C6 H6B . 108.8
S7 C6 H6B . 108.8
H6A C6 H6B . 107.7
C6 S7 C8 . 104.5(10)
C6 S7 Pt1 . 105.8(6)
C8 S7 Pt1 . 105.7(10)
C9 C8 S7 . 119.8(11)
C9 C8 H8A . 107.4
S7 C8 H8A . 107.4
C9 C8 H8B . 107.4
S7 C8 H8B . 107.4
H8A C8 H8B . 106.9
C8 C9 S1 . 118.4(12)
C8 C9 H9A . 107.7
S1 C9 H9A . 107.7
C8 C9 H9B . 107.7
S1 C9 H9B . 107.7
H9A C9 H9B . 107.1

loop_
_geom_bond_atom_site_label_1
_geom_bond_atom_site_label_2
_geom_bond_site_symmetry_2
_geom_bond_distance
Pt1 Cl2 . 2.321(13)
Pt1 S7 . 2.259(13)
Pt1 S4 . 2.221(12)
Pt1 Cl1 . 2.338(16)
Pt1 S1 . 3.121(7)
Pt1 S4 4_556 3.273(10)
S1 C9 . 1.816(10)
S1 C2 . 1.821(10)
S1 C5 . 4.25(2)
C2 C3 . 1.526(10)
C2 H2A . 0.9700
C2 H2B . 0.9700
C3 S4 . 1.824(9)
C3 H3A . 0.9700
C3 H3B . 0.9700
S4 C5 . 1.828(10)
C5 C6 . 1.529(9)
C5 H5A . 0.9700
C5 H5B . 0.9700
C6 S7 . 1.814(10)
C6 H6A . 0.9700
C6 H6B . 0.9700
S7 C8 . 1.816(9)
C8 C9 . 1.508(9)
C8 H8A . 0.9700
C8 H8B . 0.9700
C9 H9A . 0.9700
C9 H9B . 0.9700

loop_
_geom_torsion_atom_site_label_1
_geom_torsion_atom_site_label_2
_geom_torsion_atom_site_label_3
_geom_torsion_atom_site_label_4
_geom_torsion
C9 S1 C2 C3 -129.2(16)
S1 C2 C3 S4 63(2)
C2 C3 S4 C5 61(2)
C3 S4 C5 C6 -81.4(16)
S4 C5 C6 S7 -40(2)
C5 C6 S7 C8 139.3(16)
C6 S7 C8 C9 -51(3)
S7 C8 C9 S1 -43(3)
C2 S1 C9 C8 99(2)
